data_7134102
loop_
_publ_author_name
'Zuber, David'
'Coburger, Peter'
'Storcheva, Oksana'
'Brunk, Leonidas'
'L\"udtke, Karsten Paul'

_publ_section_title
;
 Redox-induced Dimerisations of a phosphacyclic Biradicaloid
;
_journal_name_full 'Chemical Communications'
_journal_paper_doi 10.1039/D4CC05656F
_journal_year 2025
_chemical_formula_sum 'C56 H38 Co2 O6 P6'
_chemical_formula_weight 1110.54
_space_group_crystal_system triclinic
_space_group_IT_number 2
_space_group_name_Hall '-P 1'
_space_group_name_H-M_alt 'P -1'
_atom_sites_solution_hydrogens geom
_audit_creation_method SHELXL-2018/3
_audit_update_record
;
2024-12-03 deposited with the CCDC.	2024-12-29 downloaded from the CCDC.
;
_cell_angle_alpha 102.29(3)
_cell_angle_beta 101.18(3)
_cell_angle_gamma 108.62(3)
_cell_formula_units_Z 1
_cell_length_a 10.880(2)
_cell_length_b 11.111(2)
_cell_length_c 11.830(2)
_cell_measurement_reflns_used 10190
_cell_measurement_temperature 150(2)
_cell_measurement_theta_max 26.51
_cell_measurement_theta_min 1.75
_cell_volume 1270.1(6)
_computing_cell_refinement
; 
   STOE & CIE GmbH 
   Hilpertstr. 10 
   D-64295 Darmstadt 
   Germany 
;
_computing_data_collection
; 
   STOE & CIE GmbH 
   Hilpertstr. 10 
   D-64295 Darmstadt 
   Germany 
;
_computing_data_reduction
; 
   STOE & CIE GmbH 
   Hilpertstr. 10 
   D-64295 Darmstadt 
   Germany 
;
_computing_publication_material
; 
   STOE & CIE GmbH 
   Hilpertstr. 10 
   D-64295 Darmstadt 
   Germany 
;
_computing_structure_refinement 'SHELXL-2018/3 (Sheldrick, 2018)'
_computing_structure_solution 'SHELXT 2018/2 (Sheldrick, 2018)'
_diffrn_ambient_temperature 150(2)
_diffrn_detector_area_resol_mean 5.81
_diffrn_measured_fraction_theta_full 0.989
_diffrn_measured_fraction_theta_max 0.989
_diffrn_measurement_device_type 'STOE STADIVARI'
_diffrn_measurement_method 'rotation method, \w scans'
_diffrn_radiation_type MoK\a
_diffrn_radiation_wavelength 0.71073
_diffrn_reflns_av_R_equivalents 0.0375
_diffrn_reflns_av_unetI/netI 0.0648
_diffrn_reflns_Laue_measured_fraction_full 0.989
_diffrn_reflns_Laue_measured_fraction_max 0.989
_diffrn_reflns_limit_h_max 13
_diffrn_reflns_limit_h_min -13
_diffrn_reflns_limit_k_max 13
_diffrn_reflns_limit_k_min -13
_diffrn_reflns_limit_l_max 14
_diffrn_reflns_limit_l_min -14
_diffrn_reflns_number 11390
_diffrn_reflns_point_group_measured_fraction_full 0.989
_diffrn_reflns_point_group_measured_fraction_max 0.989
_diffrn_reflns_theta_full 25.242
_diffrn_reflns_theta_max 25.350
_diffrn_reflns_theta_min 2.340
_diffrn_source 'Genix 3D HF Mo'
_exptl_absorpt_coefficient_mu 0.893
_exptl_absorpt_correction_T_max 1.0000
_exptl_absorpt_correction_T_min 0.5317
_exptl_absorpt_correction_type multi-scan
_exptl_absorpt_process_details
; 
   STOE & CIE GmbH 
   Hilpertstr. 10 
   D-64295 Darmstadt 
   Germany 
;
_exptl_crystal_colour yellow
_exptl_crystal_density_diffrn 1.452
_exptl_crystal_density_method 'not measured'
_exptl_crystal_description plate
_exptl_crystal_F_000 566
_exptl_crystal_size_max 0.3
_exptl_crystal_size_mid 0.15
_exptl_crystal_size_min 0.05
_refine_diff_density_max 0.725
_refine_diff_density_min -0.319
_refine_diff_density_rms 0.077
_refine_ls_extinction_method none
_refine_ls_goodness_of_fit_ref 1.016
_refine_ls_hydrogen_treatment constr
_refine_ls_matrix_type full
_refine_ls_number_parameters 316
_refine_ls_number_reflns 4602
_refine_ls_number_restraints 0
_refine_ls_restrained_S_all 1.016
_refine_ls_R_factor_all 0.0897
_refine_ls_R_factor_gt 0.0520
_refine_ls_shift/su_max 0.000
_refine_ls_shift/su_mean 0.000
_refine_ls_structure_factor_coef Fsqd
_refine_ls_weighting_details 'w=1/[\s^2^(Fo^2^)+(0.0620P)^2^+1.1075P] where P=(Fo^2^+2Fc^2^)/3'
_refine_ls_weighting_scheme calc
_refine_ls_wR_factor_gt 0.1171
_refine_ls_wR_factor_ref 0.1311
_reflns_Friedel_coverage 0.000
_reflns_number_gt 3173
_reflns_number_total 4602
_reflns_threshold_expression 'I > 2\s(I)'
_cod_data_source_file d4cc05656f2.cif
_cod_data_source_block Co2CO6PPIPh2-refined-cell_a
_cod_original_cell_volume 1270.1(5)
_cod_database_code 7134102
_shelx_shelxl_version_number 2018/3
_shelx_space_group_comment
; 
The symmetry employed for this shelxl refinement is uniquely defined 
by the following loop, which should always be used as a source of 
symmetry information in preference to the above space-group names. 
They are only intended as comments. 
;

loop_
_space_group_symop_operation_xyz
'x, y, z'
'-x, -y, -z'

loop_
_atom_site_label
_atom_site_type_symbol
_atom_site_fract_x
_atom_site_fract_y
_atom_site_fract_z
_atom_site_U_iso_or_equiv
_atom_site_adp_type
_atom_site_occupancy
_atom_site_site_symmetry_order
_atom_site_calc_flag
_atom_site_refinement_flags_posn
_atom_site_refinement_flags_adp
_atom_site_refinement_flags_occupancy
_atom_site_disorder_assembly
_atom_site_disorder_group
P3 P 0.78609(11) 0.77513(10) 0.74217(10) 0.0285(3) Uani 1 1 d . . . . .
Co01 Co 0.44583(6) 0.38941(6) 0.68844(5) 0.03335(19) Uani 1 1 d . . . . .
C2 C 0.7461(5) 0.4862(4) 0.4548(4) 0.0337(10) Uani 1 1 d . . . . .
P1 P 0.75334(12) 0.65743(11) 0.47968(10) 0.0341(3) Uani 1 1 d . . . . .
P2 P 0.56691(12) 0.49654(10) 0.58353(10) 0.0285(3) Uani 1 1 d . . . . .
C1 C 0.6881(4) 0.6586(4) 0.6094(4) 0.0311(10) Uani 1 1 d . . . . .
C14 C 0.6913(4) 0.7872(4) 0.8514(4) 0.0317(10) Uani 1 1 d . . . . .
C20 C 0.8515(5) 0.9371(4) 0.7175(4) 0.0337(10) Uani 1 1 d . . . . .
O005 O 0.2980(4) 0.4867(4) 0.8444(3) 0.0625(11) Uani 1 1 d . . . . .
O006 O 0.6868(4) 0.4442(5) 0.8810(4) 0.0700(12) Uani 1 1 d . . . . .
C7 C 0.6569(4) 0.4073(4) 0.5067(4) 0.0318(10) Uani 1 1 d . . . . .
C8 C 0.9346(5) 0.7502(4) 0.8186(4) 0.0331(10) Uani 1 1 d . . . . .
C15 C 0.7436(5) 0.7948(4) 0.9724(4) 0.0364(10) Uani 1 1 d . . . . .
H15 H 0.828422 0.787281 0.997955 0.044 Uiso 1 1 calc R U . . .
O00A O 0.3559(5) 0.1004(4) 0.6139(5) 0.0869(15) Uani 1 1 d . . . . .
C9 C 0.9311(5) 0.6213(5) 0.7998(4) 0.0384(11) Uani 1 1 d . . . . .
H9 H 0.855287 0.549568 0.743201 0.046 Uiso 1 1 calc R U . . .
C13 C 1.0479(5) 0.8540(5) 0.8994(4) 0.0394(11) Uani 1 1 d . . . . .
H13 H 1.051304 0.942633 0.913554 0.047 Uiso 1 1 calc R U . . .
C19 C 0.5628(5) 0.7917(5) 0.8151(4) 0.0405(11) Uani 1 1 d . . . . .
H19 H 0.523748 0.780953 0.732653 0.049 Uiso 1 1 calc R U . . .
C3 C 0.8237(5) 0.4348(5) 0.3932(4) 0.0431(12) Uani 1 1 d . . . . .
H3 H 0.883746 0.488602 0.359079 0.052 Uiso 1 1 calc R U . . .
C18 C 0.4912(5) 0.8118(5) 0.8993(5) 0.0500(13) Uani 1 1 d . . . . .
H18 H 0.405403 0.817712 0.874910 0.060 Uiso 1 1 calc R U . . .
C00K C 0.5939(5) 0.4216(5) 0.8034(5) 0.0469(13) Uani 1 1 d . . . . .
C00L C 0.3582(5) 0.4542(5) 0.7824(4) 0.0414(11) Uani 1 1 d . . . . .
C6 C 0.6454(5) 0.2759(4) 0.4933(4) 0.0423(12) Uani 1 1 d . . . . .
H6 H 0.584806 0.221275 0.526446 0.051 Uiso 1 1 calc R U . . .
C16 C 0.6701(5) 0.8135(5) 1.0548(4) 0.0469(13) Uani 1 1 d . . . . .
H16 H 0.705696 0.819635 1.136660 0.056 Uiso 1 1 calc R U . . .
C10 C 1.0364(5) 0.5961(5) 0.8622(5) 0.0477(13) Uani 1 1 d . . . . .
H10 H 1.032082 0.507401 0.850733 0.057 Uiso 1 1 calc R U . . .
C12 C 1.1555(5) 0.8298(5) 0.9593(4) 0.0478(13) Uani 1 1 d . . . . .
H12 H 1.233863 0.901811 1.012259 0.057 Uiso 1 1 calc R U . . .
C21 C 0.7839(6) 1.0232(5) 0.7304(5) 0.0482(13) Uani 1 1 d . . . . .
H21 H 0.703821 0.999234 0.755337 0.058 Uiso 1 1 calc R U . . .
C25 C 0.9680(5) 0.9725(5) 0.6782(4) 0.0446(12) Uani 1 1 d . . . . .
H25 H 1.015652 0.914448 0.668571 0.054 Uiso 1 1 calc R U . . .
C17 C 0.5471(6) 0.8230(5) 1.0182(5) 0.0500(13) Uani 1 1 d . . . . .
H17 H 0.499276 0.837462 1.075620 0.060 Uiso 1 1 calc R U . . .
C4 C 0.8126(6) 0.3045(5) 0.3818(5) 0.0513(13) Uani 1 1 d . . . . .
H4 H 0.866063 0.269432 0.340476 0.062 Uiso 1 1 calc R U . . .
C24 C 1.0131(5) 1.0934(5) 0.6534(5) 0.0526(14) Uani 1 1 d . . . . .
H24 H 1.091135 1.117135 0.625423 0.063 Uiso 1 1 calc R U . . .
C5 C 0.7237(6) 0.2250(5) 0.4307(5) 0.0530(14) Uani 1 1 d . . . . .
H5 H 0.715994 0.135672 0.421570 0.064 Uiso 1 1 calc R U . . .
C23 C 0.9466(6) 1.1780(5) 0.6688(5) 0.0608(16) Uani 1 1 d . . . . .
H23 H 0.979890 1.260851 0.652777 0.073 Uiso 1 1 calc R U . . .
C00Y C 0.3944(6) 0.2148(5) 0.6422(5) 0.0524(14) Uani 1 1 d . . . . .
C11 C 1.1492(6) 0.7019(6) 0.9423(5) 0.0522(13) Uani 1 1 d . . . . .
H11 H 1.222220 0.685274 0.985417 0.063 Uiso 1 1 calc R U . . .
C22 C 0.8327(7) 1.1456(6) 0.7070(5) 0.0658(17) Uani 1 1 d . . . . .
H22 H 0.787112 1.205473 0.717582 0.079 Uiso 1 1 calc R U . . .

loop_
_atom_site_aniso_label
_atom_site_aniso_U_11
_atom_site_aniso_U_22
_atom_site_aniso_U_33
_atom_site_aniso_U_23
_atom_site_aniso_U_13
_atom_site_aniso_U_12
P3 0.0318(6) 0.0238(5) 0.0207(6) 0.0051(4) 0.0046(5) 0.0013(5)
Co01 0.0430(4) 0.0284(3) 0.0232(3) 0.0109(2) 0.0091(3) 0.0045(3)
C2 0.041(3) 0.030(2) 0.021(2) 0.0031(18) 0.0046(19) 0.007(2)
P1 0.0375(7) 0.0296(6) 0.0250(6) 0.0067(5) 0.0100(5) -0.0002(5)
P2 0.0352(6) 0.0230(5) 0.0194(5) 0.0072(4) 0.0050(5) 0.0020(5)
C1 0.037(3) 0.024(2) 0.022(2) 0.0077(18) 0.0055(19) 0.0000(19)
C14 0.037(3) 0.021(2) 0.025(2) 0.0028(17) 0.0057(19) 0.0001(18)
C20 0.042(3) 0.027(2) 0.022(2) 0.0067(18) 0.0050(19) 0.003(2)
O005 0.082(3) 0.079(3) 0.041(2) 0.023(2) 0.031(2) 0.037(2)
O006 0.060(3) 0.098(3) 0.049(2) 0.045(2) 0.007(2) 0.017(2)
C7 0.040(3) 0.030(2) 0.019(2) 0.0048(18) 0.0031(19) 0.009(2)
C8 0.038(3) 0.033(2) 0.021(2) 0.0023(18) 0.0097(19) 0.008(2)
C15 0.037(3) 0.032(2) 0.032(3) 0.011(2) 0.009(2) 0.003(2)
O00A 0.115(4) 0.031(2) 0.102(4) 0.022(2) 0.031(3) 0.010(2)
C9 0.041(3) 0.040(3) 0.031(3) 0.008(2) 0.010(2) 0.012(2)
C13 0.037(3) 0.039(3) 0.030(3) 0.003(2) 0.003(2) 0.007(2)
C19 0.042(3) 0.040(3) 0.028(2) 0.006(2) 0.008(2) 0.006(2)
C3 0.046(3) 0.048(3) 0.032(3) 0.012(2) 0.012(2) 0.012(2)
C18 0.040(3) 0.055(3) 0.043(3) 0.002(3) 0.012(2) 0.011(2)
C00K 0.046(3) 0.050(3) 0.044(3) 0.032(3) 0.013(3) 0.005(2)
C00L 0.053(3) 0.037(3) 0.028(3) 0.009(2) 0.010(2) 0.011(2)
C6 0.056(3) 0.032(2) 0.032(3) 0.010(2) 0.008(2) 0.010(2)
C16 0.049(3) 0.049(3) 0.030(3) 0.010(2) 0.012(2) 0.004(2)
C10 0.059(3) 0.050(3) 0.041(3) 0.017(2) 0.017(3) 0.025(3)
C12 0.040(3) 0.057(3) 0.035(3) 0.005(2) 0.002(2) 0.013(3)
C21 0.062(4) 0.043(3) 0.043(3) 0.018(2) 0.024(3) 0.015(3)
C25 0.038(3) 0.041(3) 0.044(3) 0.017(2) 0.007(2) 0.001(2)
C17 0.053(3) 0.046(3) 0.042(3) 0.006(2) 0.023(3) 0.007(3)
C4 0.060(4) 0.054(3) 0.041(3) 0.006(3) 0.013(3) 0.028(3)
C24 0.050(3) 0.048(3) 0.050(3) 0.028(3) 0.013(3) -0.002(3)
C5 0.069(4) 0.036(3) 0.050(3) 0.009(2) 0.009(3) 0.021(3)
C23 0.075(4) 0.036(3) 0.055(4) 0.023(3) 0.015(3) -0.004(3)
C00Y 0.069(4) 0.038(3) 0.046(3) 0.020(2) 0.019(3) 0.009(3)
C11 0.049(3) 0.073(4) 0.041(3) 0.018(3) 0.012(3) 0.031(3)
C22 0.105(5) 0.045(3) 0.061(4) 0.029(3) 0.035(4) 0.031(3)

loop_
_atom_type_symbol
_atom_type_description
_atom_type_scat_dispersion_real
_atom_type_scat_dispersion_imag
_atom_type_scat_source
C C 0.0033 0.0016 'International Tables Vol C Tables 4.2.6.8 and 6.1.1.4'
H H 0.0000 0.0000 'International Tables Vol C Tables 4.2.6.8 and 6.1.1.4'
O O 0.0106 0.0060 'International Tables Vol C Tables 4.2.6.8 and 6.1.1.4'
P P 0.1023 0.0942 'International Tables Vol C Tables 4.2.6.8 and 6.1.1.4'
Co Co 0.3494 0.9721 'International Tables Vol C Tables 4.2.6.8 and 6.1.1.4'

loop_
_geom_angle_atom_site_label_1
_geom_angle_atom_site_label_2
_geom_angle_atom_site_label_3
_geom_angle
_geom_angle_site_symmetry_1
_geom_angle_site_symmetry_3
_geom_angle_publ_flag
C1 P3 C14 111.5(2) . . ?
C1 P3 C20 109.8(2) . . ?
C14 P3 C20 108.2(2) . . ?
C1 P3 C8 116.3(2) . . ?
C14 P3 C8 105.3(2) . . ?
C20 P3 C8 105.3(2) . . ?
C00Y Co01 C00K 96.6(2) . . ?
C00Y Co01 C00L 115.9(2) . . ?
C00K Co01 C00L 97.6(2) . . ?
C00Y Co01 P2 115.78(18) . . ?
C00K Co01 P2 91.63(15) . . ?
C00L Co01 P2 125.89(15) . . ?
C00Y Co01 P1 82.76(19) . 2_666 ?
C00K Co01 P1 176.86(17) . 2_666 ?
C00L Co01 P1 85.45(17) . 2_666 ?
P2 Co01 P1 85.93(5) . 2_666 ?
C3 C2 C7 120.7(4) . . ?
C3 C2 P1 124.2(4) . . ?
C7 C2 P1 115.1(3) . . ?
C1 P1 C2 94.2(2) . . ?
C1 P1 Co01 104.03(15) . 2_666 ?
C2 P1 Co01 97.29(15) . 2_666 ?
C1 P2 C7 95.8(2) . . ?
C1 P2 Co01 136.61(15) . . ?
C7 P2 Co01 114.97(14) . . ?
C1 P2 P2 93.41(15) . 2_666 ?
C7 P2 P2 96.62(15) . 2_666 ?
Co01 P2 P2 111.36(8) . 2_666 ?
P3 C1 P2 129.2(2) . . ?
P3 C1 P1 117.7(2) . . ?
P2 C1 P1 107.7(2) . . ?
C19 C14 C15 118.8(4) . . ?
C19 C14 P3 119.1(3) . . ?
C15 C14 P3 122.1(4) . . ?
C21 C20 C25 119.1(4) . . ?
C21 C20 P3 121.1(4) . . ?
C25 C20 P3 119.7(4) . . ?
C6 C7 C2 119.2(4) . . ?
C6 C7 P2 128.1(4) . . ?
C2 C7 P2 112.7(3) . . ?
C9 C8 C13 118.7(4) . . ?
C9 C8 P3 118.5(3) . . ?
C13 C8 P3 122.7(3) . . ?
C16 C15 C14 119.7(5) . . ?
C10 C9 C8 120.8(5) . . ?
C12 C13 C8 120.7(4) . . ?
C14 C19 C18 120.5(4) . . ?
C4 C3 C2 119.6(5) . . ?
C17 C18 C19 119.2(5) . . ?
O006 C00K Co01 177.1(5) . . ?
O005 C00L Co01 174.8(4) . . ?
C7 C6 C5 119.6(5) . . ?
C17 C16 C15 120.4(5) . . ?
C9 C10 C11 119.4(5) . . ?
C11 C12 C13 119.9(5) . . ?
C20 C21 C22 120.5(5) . . ?
C24 C25 C20 119.4(5) . . ?
C16 C17 C18 121.2(5) . . ?
C3 C4 C5 120.3(5) . . ?
C23 C24 C25 120.7(5) . . ?
C4 C5 C6 120.5(5) . . ?
C24 C23 C22 121.1(5) . . ?
O00A C00Y Co01 177.0(5) . . ?
C12 C11 C10 120.5(5) . . ?
C23 C22 C21 119.3(5) . . ?

loop_
_geom_bond_atom_site_label_1
_geom_bond_atom_site_label_2
_geom_bond_distance
_geom_bond_site_symmetry_2
_geom_bond_publ_flag
P3 C1 1.698(4) . ?
P3 C14 1.812(5) . ?
P3 C20 1.821(4) . ?
P3 C8 1.825(5) . ?
Co01 C00Y 1.764(5) . ?
Co01 C00K 1.774(5) . ?
Co01 C00L 1.781(5) . ?
Co01 P2 2.2258(14) . ?
Co01 P1 2.4678(17) 2_666 ?
C2 C3 1.393(6) . ?
C2 C7 1.414(6) . ?
C2 P1 1.836(4) . ?
P1 C1 1.811(4) . ?
P2 C1 1.779(4) . ?
P2 C7 1.830(5) . ?
P2 P2 2.248(2) 2_666 ?
C14 C19 1.401(6) . ?
C14 C15 1.408(6) . ?
C20 C21 1.382(7) . ?
C20 C25 1.403(6) . ?
O005 C00L 1.149(6) . ?
O006 C00K 1.144(6) . ?
C7 C6 1.396(6) . ?
C8 C9 1.389(6) . ?
C8 C13 1.389(6) . ?
C15 C16 1.398(6) . ?
O00A C00Y 1.152(6) . ?
C9 C10 1.379(7) . ?
C13 C12 1.381(7) . ?
C19 C18 1.402(7) . ?
C3 C4 1.389(7) . ?
C18 C17 1.382(7) . ?
C6 C5 1.403(7) . ?
C16 C17 1.368(7) . ?
C10 C11 1.393(8) . ?
C12 C11 1.369(7) . ?
C21 C22 1.402(7) . ?
C25 C24 1.391(6) . ?
C4 C5 1.393(8) . ?
C24 C23 1.361(8) . ?
C23 C22 1.369(8) . ?
